data_7111298
loop_
_publ_author_name
'Copsey, May C.'
'Jeffery, John C.'
'Russell, Christopher A.'
'Slattery, John M.'
'Straughan, Jennifer A.'

_publ_section_title
;
 Heterobimetallic lithium alkyltriimido aluminate cages containing the
 [R?Al(NR)3]4? tetraanion (R? = Bun, Et; R = 2-OMeC6H4)Electronic
 supplementary information (ESI) available: syntheses of 1?4. See
 http://www.rsc.org/suppdata/cc/b3/b307589c/
;
_journal_issue 18
_journal_name_full 'Chemical Communications'
_journal_page_first 2356
_journal_paper_doi 10.1039/b307589c
_journal_year 2003
_chemical_formula_sum 'C90 H140 Al2 Li8 N6 O17'
_chemical_formula_weight 1687.56
_chemical_name_systematic
;
?
;
_space_group_IT_number 14
_symmetry_cell_setting monoclinic
_symmetry_space_group_name_Hall '-P 2yn'
_symmetry_space_group_name_H-M 'P 1 21/n 1'
_atom_sites_solution_hydrogens geom
_atom_sites_solution_primary direct
_atom_sites_solution_secondary difmap
_audit_creation_method SHELXL-97
_cell_angle_alpha 90.00
_cell_angle_beta 101.84(3)
_cell_angle_gamma 90.00
_cell_formula_units_Z 4
_cell_length_a 15.547(3)
_cell_length_b 22.129(4)
_cell_length_c 27.386(6)
_cell_measurement_temperature 100(2)
_cell_volume 9221(3)
_computing_cell_refinement 'SAINT (Bruker, 2001)'
_computing_data_collection 'SMART (Bruker, 2001)'
_computing_data_reduction 'SHELXTL (Bruker, 2001)'
_computing_molecular_graphics 'SHELXTL (Bruker, 2001)'
_computing_publication_material 'SHELXTL (Bruker, 2001)'
_computing_structure_refinement 'SHELXTL (Bruker, 2001)'
_computing_structure_solution 'SHELXTL (Bruker, 2001)'
_diffrn_ambient_temperature 293(2)
_diffrn_detector_area_resol_mean 'frames each covering 0.3\% in\w'
_diffrn_measured_fraction_theta_full 0.995
_diffrn_measured_fraction_theta_max 0.995
_diffrn_measurement_device_type 'CCD area detector'
_diffrn_measurement_method 'SMART (Bruker, 2001)'
_diffrn_radiation_monochromator graphite
_diffrn_radiation_source 'fine-focus sealed tube'
_diffrn_radiation_type MoK\a
_diffrn_radiation_wavelength 0.71073
_diffrn_reflns_av_R_equivalents 0.0567
_diffrn_reflns_av_sigmaI/netI 0.0446
_diffrn_reflns_limit_h_max 20
_diffrn_reflns_limit_h_min -20
_diffrn_reflns_limit_k_max 28
_diffrn_reflns_limit_k_min -28
_diffrn_reflns_limit_l_max 35
_diffrn_reflns_limit_l_min -35
_diffrn_reflns_number 105225
_diffrn_reflns_theta_full 27.59
_diffrn_reflns_theta_max 27.59
_diffrn_reflns_theta_min 1.19
_exptl_absorpt_coefficient_mu 0.098
_exptl_absorpt_correction_T_max 0.826488
_exptl_absorpt_correction_T_min 0.583293
_exptl_absorpt_correction_type multi-scan
_exptl_absorpt_process_details 'SADABS (Sheldrick, 1996)'
_exptl_crystal_colour Colourless
_exptl_crystal_density_diffrn 1.216
_exptl_crystal_density_method 'not measured'
_exptl_crystal_description Block
_exptl_crystal_F_000 3632
_exptl_crystal_size_max 0.2
_exptl_crystal_size_mid 0.2
_exptl_crystal_size_min 0.2
_refine_diff_density_max 0.692
_refine_diff_density_min -0.345
_refine_diff_density_rms 0.053
_refine_ls_extinction_method none
_refine_ls_goodness_of_fit_ref 1.029
_refine_ls_hydrogen_treatment mixed
_refine_ls_matrix_type full
_refine_ls_number_parameters 1239
_refine_ls_number_reflns 21279
_refine_ls_number_restraints 216
_refine_ls_restrained_S_all 1.031
_refine_ls_R_factor_all 0.0792
_refine_ls_R_factor_gt 0.0498
_refine_ls_shift/su_max 0.133
_refine_ls_shift/su_mean 0.004
_refine_ls_structure_factor_coef Fsqd
_refine_ls_weighting_details 'calc w=1/[\s^2^(Fo^2^)+(0.0759P)^2^+0.9830P] where P=(Fo^2^+2Fc^2^)/3'
_refine_ls_weighting_scheme calc
_refine_ls_wR_factor_gt 0.1253
_refine_ls_wR_factor_ref 0.1405
_reflns_number_gt 14670
_reflns_number_total 21279
_reflns_threshold_expression >2sigma(I)
_cod_data_source_file b307589csup1.cif
_cod_data_source_block ravm
_cod_depositor_comments
;
The following automatic conversions were performed:

'_symmetry_cell_setting' value 'Monoclinic' changed to 'monoclinic'
according to /home/saulius/struct/CIF-dictionaries/cif_core.dic
dictionary named 'cif_core.dic' version 2.4.2 from 2011-04-26.

Automatic conversion script
Id: cif_fix_values 1891 2012-01-12 08:04:46Z andrius 
;
_cod_original_sg_symbol_H-M P2(1)/n
_cod_database_code 7111298

loop_
_symmetry_equiv_pos_as_xyz
'x, y, z'
'-x+1/2, y+1/2, -z+1/2'
'-x, -y, -z'
'x-1/2, -y-1/2, z-1/2'

loop_
_atom_site_label
_atom_site_type_symbol
_atom_site_fract_x
_atom_site_fract_y
_atom_site_fract_z
_atom_site_U_iso_or_equiv
_atom_site_adp_type
_atom_site_occupancy
_atom_site_symmetry_multiplicity
_atom_site_calc_flag
_atom_site_refinement_flags
_atom_site_disorder_assembly
_atom_site_disorder_group
Al1 Al 0.05188(3) 0.24244(2) 0.602725(17) 0.01493(10) Uani 1 1 d . . .
Al2 Al 0.33374(3) 0.24509(2) 0.572829(17) 0.01569(11) Uani 1 1 d . . .
C1 C 0.09466(10) 0.11553(7) 0.62984(6) 0.0178(3) Uani 1 1 d . . .
C2 C 0.00777(11) 0.09263(8) 0.62147(6) 0.0220(3) Uani 1 1 d . . .
H2 H -0.0379 0.1175 0.6058 0.026 Uiso 1 1 calc R . .
C3 C -0.01247(12) 0.03491(8) 0.63550(7) 0.0271(4) Uani 1 1 d . . .
H3 H -0.0709 0.0225 0.6295 0.032 Uiso 1 1 calc R . .
C4 C 0.05207(13) -0.00425(8) 0.65813(7) 0.0308(4) Uani 1 1 d . . .
H4 H 0.0381 -0.0428 0.6676 0.037 Uiso 1 1 calc R . .
C5 C 0.13872(12) 0.01534(8) 0.66652(7) 0.0283(4) Uani 1 1 d . . .
H5 H 0.1836 -0.0104 0.6817 0.034 Uiso 1 1 calc R . .
C6 C 0.15880(11) 0.07235(7) 0.65255(6) 0.0210(3) Uani 1 1 d . . .
C7 C 0.30999(13) 0.06298(9) 0.69503(8) 0.0392(5) Uani 1 1 d . . .
H7A H 0.2910 0.0617 0.7262 0.059 Uiso 1 1 calc R . .
H7B H 0.3647 0.0844 0.6992 0.059 Uiso 1 1 calc R . .
H7C H 0.3177 0.0225 0.6841 0.059 Uiso 1 1 calc R . .
C8 C 0.37867(11) 0.39548(8) 0.57605(6) 0.0233(4) Uani 1 1 d . . .
H8 H 0.4226 0.3675 0.5878 0.028 Uiso 1 1 calc R . .
C9 C 0.29240(10) 0.37405(7) 0.55859(6) 0.0172(3) Uani 1 1 d . . .
C10 C 0.23086(10) 0.42128(7) 0.54172(6) 0.0200(3) Uani 1 1 d . . .
C11 C 0.25250(12) 0.48139(8) 0.54298(7) 0.0273(4) Uani 1 1 d . . .
H11 H 0.2091 0.5101 0.5322 0.033 Uiso 1 1 calc R . .
C12 C 0.33904(13) 0.49961(8) 0.56035(7) 0.0318(4) Uani 1 1 d . . .
H12 H 0.3544 0.5403 0.5609 0.038 Uiso 1 1 calc R . .
C13 C 0.40141(12) 0.45600(8) 0.57667(7) 0.0295(4) Uani 1 1 d . . .
H13 H 0.4596 0.4673 0.5883 0.035 Uiso 1 1 calc R . .
C14 C 0.08259(12) 0.44022(8) 0.49638(7) 0.0302(4) Uani 1 1 d . . .
H14A H 0.0700 0.4731 0.5167 0.045 Uiso 1 1 calc R . .
H14B H 0.0294 0.4184 0.4834 0.045 Uiso 1 1 calc R . .
H14C H 0.1065 0.4559 0.4693 0.045 Uiso 1 1 calc R . .
C15 C 0.38525(10) 0.21033(7) 0.67850(6) 0.0180(3) Uani 1 1 d . . .
C16 C 0.46981(11) 0.18875(8) 0.67646(6) 0.0226(4) Uani 1 1 d . . .
H16 H 0.4862 0.1877 0.6457 0.027 Uiso 1 1 calc R . .
C17 C 0.52989(11) 0.16895(8) 0.71833(7) 0.0288(4) Uani 1 1 d . . .
H17 H 0.5851 0.1557 0.7148 0.035 Uiso 1 1 calc R . .
C18 C 0.50913(12) 0.16863(9) 0.76472(7) 0.0308(4) Uani 1 1 d . . .
H18 H 0.5497 0.1556 0.7925 0.037 Uiso 1 1 calc R . .
C19 C 0.42617(11) 0.18826(8) 0.76926(7) 0.0271(4) Uani 1 1 d . . .
H19 H 0.4106 0.1878 0.8003 0.033 Uiso 1 1 calc R . .
C20 C 0.36706(10) 0.20832(7) 0.72796(6) 0.0197(3) Uani 1 1 d . . .
C21 C 0.26185(10) 0.15066(7) 0.49904(6) 0.0191(3) Uani 1 1 d . . .
C22 C 0.32238(11) 0.15612(8) 0.46687(7) 0.0249(4) Uani 1 1 d . . .
H22 H 0.3660 0.1854 0.4741 0.030 Uiso 1 1 calc R . .
C23 C 0.31975(12) 0.12002(9) 0.42528(7) 0.0304(4) Uani 1 1 d . . .
H23 H 0.3612 0.1260 0.4056 0.036 Uiso 1 1 calc R . .
C24 C 0.25740(13) 0.07562(8) 0.41242(7) 0.0322(4) Uani 1 1 d . . .
H24 H 0.2552 0.0522 0.3840 0.039 Uiso 1 1 calc R . .
C25 C 0.19780(13) 0.06691(8) 0.44326(7) 0.0311(4) Uani 1 1 d . . .
H25 H 0.1550 0.0371 0.4355 0.037 Uiso 1 1 calc R . .
C26 C 0.20155(11) 0.10193(8) 0.48507(6) 0.0229(4) Uani 1 1 d . . .
C27 C 0.45466(10) 0.24637(8) 0.55794(6) 0.0222(4) Uani 1 1 d . . .
H27A H 0.4944 0.2623 0.5871 0.027 Uiso 1 1 calc R . .
H27B H 0.4719 0.2048 0.5539 0.027 Uiso 1 1 calc R . .
C28 C 0.47010(11) 0.28208(8) 0.51244(7) 0.0265(4) Uani 1 1 d . . .
H28A H 0.4310 0.2676 0.4830 0.040 Uiso 1 1 calc R . .
H28B H 0.5298 0.2767 0.5089 0.040 Uiso 1 1 calc R . .
H28C H 0.4592 0.3242 0.5170 0.040 Uiso 1 1 calc R . .
C29 C 0.12747(10) 0.32472(7) 0.68358(6) 0.0175(3) Uani 1 1 d . . .
C30 C 0.06547(11) 0.31147(8) 0.71357(6) 0.0226(4) Uani 1 1 d . . .
H30 H 0.0216 0.2834 0.7016 0.027 Uiso 1 1 calc R . .
C31 C 0.06644(11) 0.33789(8) 0.75971(6) 0.0263(4) Uani 1 1 d . . .
H31 H 0.0232 0.3278 0.7772 0.032 Uiso 1 1 calc R . .
C32 C 0.13065(12) 0.37891(8) 0.77980(7) 0.0284(4) Uani 1 1 d . . .
H32 H 0.1312 0.3968 0.8106 0.034 Uiso 1 1 calc R . .
C33 C 0.19491(11) 0.39294(8) 0.75275(7) 0.0262(4) Uani 1 1 d . . .
H33 H 0.2394 0.4201 0.7658 0.031 Uiso 1 1 calc R . .
C34 C 0.19310(10) 0.36702(7) 0.70696(6) 0.0204(3) Uani 1 1 d . . .
C35 C 0.00943(10) 0.28257(7) 0.49750(6) 0.0175(3) Uani 1 1 d . . .
C36 C 0.02939(10) 0.28308(7) 0.44849(6) 0.0197(3) Uani 1 1 d . . .
C37 C -0.02189(11) 0.31098(8) 0.40777(6) 0.0252(4) Uani 1 1 d . . .
H37 H -0.0048 0.3103 0.3772 0.030 Uiso 1 1 calc R . .
C38 C -0.09925(11) 0.34013(8) 0.41220(7) 0.0278(4) Uani 1 1 d . . .
H38 H -0.1343 0.3591 0.3849 0.033 Uiso 1 1 calc R . .
C39 C -0.12252(11) 0.34020(8) 0.45826(7) 0.0265(4) Uani 1 1 d . . .
H39 H -0.1741 0.3593 0.4619 0.032 Uiso 1 1 calc R . .
C40 C -0.07022(11) 0.31224(8) 0.49911(6) 0.0238(4) Uani 1 1 d . . .
H40 H -0.0887 0.3131 0.5293 0.029 Uiso 1 1 calc R . .
C41 C 0.26197(13) 0.23349(10) 0.77817(7) 0.0343(5) Uani 1 1 d . . .
H41A H 0.2621 0.1943 0.7932 0.051 Uiso 1 1 calc R . .
H41B H 0.2048 0.2514 0.7749 0.051 Uiso 1 1 calc R . .
H41C H 0.3049 0.2588 0.7988 0.051 Uiso 1 1 calc R . .
C42 C 0.52106(15) 0.34526(10) 0.70624(8) 0.0438(5) Uani 1 1 d . . .
H42A H 0.5614 0.3196 0.6929 0.053 Uiso 1 1 calc R . .
H42B H 0.4615 0.3353 0.6896 0.053 Uiso 1 1 calc R . .
C43 C 0.60423(18) 0.38097(12) 0.78143(10) 0.0627(7) Uani 1 1 d . . .
H43A H 0.6014 0.3938 0.8149 0.075 Uiso 1 1 calc R . .
H43B H 0.6620 0.3643 0.7815 0.075 Uiso 1 1 calc R . .
C44 C 0.58265(18) 0.43175(11) 0.74477(10) 0.0560(7) Uani 1 1 d . . .
H44A H 0.5451 0.4610 0.7566 0.067 Uiso 1 1 calc R . .
H44B H 0.6361 0.4521 0.7408 0.067 Uiso 1 1 calc R . .
C46 C 0.53242(17) 0.33622(11) 0.76118(9) 0.0524(6) Uani 1 1 d . . .
H46A H 0.5504 0.2952 0.7707 0.063 Uiso 1 1 calc R . .
H46B H 0.4788 0.3454 0.7726 0.063 Uiso 1 1 calc R . .
C47 C 0.31457(12) 0.42813(9) 0.69388(8) 0.0337(4) Uani 1 1 d . . .
H47A H 0.2810 0.4639 0.6968 0.051 Uiso 1 1 calc R . .
H47B H 0.3500 0.4346 0.6695 0.051 Uiso 1 1 calc R . .
H47C H 0.3519 0.4192 0.7255 0.051 Uiso 1 1 calc R . .
C48 C 0.10266(13) 0.03710(8) 0.51753(7) 0.0324(4) Uani 1 1 d . . .
H48A H 0.0620 0.0310 0.4864 0.049 Uiso 1 1 calc R . .
H48B H 0.0717 0.0353 0.5445 0.049 Uiso 1 1 calc R . .
H48C H 0.1468 0.0061 0.5218 0.049 Uiso 1 1 calc R . .
C49 C 0.11801(12) 0.23204(9) 0.39815(6) 0.0279(4) Uani 1 1 d . . .
H49A H 0.0659 0.2107 0.3824 0.042 Uiso 1 1 calc R . .
H49B H 0.1675 0.2052 0.4025 0.042 Uiso 1 1 calc R . .
H49C H 0.1275 0.2655 0.3776 0.042 Uiso 1 1 calc R . .
C50 C -0.12699(12) 0.29003(9) 0.62280(7) 0.0340(4) Uani 1 1 d . . .
H50A H -0.0944 0.3163 0.6478 0.051 Uiso 1 1 calc R . .
H50B H -0.1789 0.2762 0.6332 0.051 Uiso 1 1 calc R . .
H50C H -0.1434 0.3117 0.5919 0.051 Uiso 1 1 calc R . .
C51 C -0.07055(10) 0.23619(8) 0.61558(6) 0.0231(4) Uani 1 1 d . . .
H51A H -0.1042 0.2131 0.5881 0.028 Uiso 1 1 calc R . .
H51B H -0.0663 0.2113 0.6451 0.028 Uiso 1 1 calc R . .
C52 C 0.32655(14) 0.81727(10) 0.43986(8) 0.0400(5) Uani 1 1 d . . .
H52A H 0.2864 0.7835 0.4388 0.048 Uiso 1 1 calc R . .
H52B H 0.3842 0.8050 0.4579 0.048 Uiso 1 1 calc R . .
C53 C 0.33040(14) 0.83787(12) 0.38791(8) 0.0465(6) Uani 1 1 d . . .
H53A H 0.3837 0.8605 0.3875 0.056 Uiso 1 1 calc R . .
H53B H 0.3266 0.8040 0.3651 0.056 Uiso 1 1 calc R . .
C54 C 0.25046(14) 0.87737(11) 0.37558(9) 0.0473(6) Uani 1 1 d . . .
H54A H 0.2553 0.9062 0.3496 0.057 Uiso 1 1 calc R . .
H54B H 0.1975 0.8535 0.3651 0.057 Uiso 1 1 calc R . .
C55 C 0.25111(15) 0.90855(10) 0.42429(9) 0.0474(6) Uani 1 1 d . . .
H55A H 0.2817 0.9469 0.4256 0.057 Uiso 1 1 calc R . .
H55B H 0.1915 0.9161 0.4283 0.057 Uiso 1 1 calc R . .
C56 C 0.10860(13) 0.86498(9) 0.52373(7) 0.0339(4) Uani 1 1 d . . .
H56A H 0.1077 0.8258 0.5077 0.041 Uiso 1 1 calc R . .
H56B H 0.0893 0.8954 0.4984 0.041 Uiso 1 1 calc R . .
C57 C 0.05063(13) 0.86483(9) 0.56162(7) 0.0348(4) Uani 1 1 d . . .
H57A H 0.0005 0.8382 0.5515 0.042 Uiso 1 1 calc R . .
H57B H 0.0299 0.9052 0.5669 0.042 Uiso 1 1 calc R . .
C58 C 0.11271(13) 0.84123(10) 0.60809(8) 0.0372(5) Uani 1 1 d . . .
H58A H 0.0928 0.8522 0.6382 0.045 Uiso 1 1 calc R . .
H58B H 0.1194 0.7977 0.6069 0.045 Uiso 1 1 calc R . .
C59 C 0.19658(13) 0.87338(10) 0.60468(8) 0.0398(5) Uani 1 1 d . . .
H59A H 0.1986 0.9130 0.6200 0.048 Uiso 1 1 calc R . .
H59B H 0.2472 0.8503 0.6213 0.048 Uiso 1 1 calc R . .
C74 C 0.00446(12) 0.55154(8) 0.38372(8) 0.0335(4) Uani 1 1 d . . .
H74A H 0.0028 0.5892 0.3654 0.040 Uiso 1 1 calc R . .
H74B H 0.0262 0.5596 0.4189 0.040 Uiso 1 1 calc R . .
C75 C -0.08544(13) 0.52297(10) 0.37518(8) 0.0364(5) Uani 1 1 d . . .
H75A H -0.1314 0.5533 0.3697 0.044 Uiso 1 1 calc R . .
H75B H -0.0920 0.4976 0.4031 0.044 Uiso 1 1 calc R . .
C76 C -0.08687(13) 0.48564(9) 0.32839(8) 0.0358(5) Uani 1 1 d . . .
H76A H -0.1303 0.4536 0.3250 0.043 Uiso 1 1 calc R . .
H76B H -0.0983 0.5106 0.2986 0.043 Uiso 1 1 calc R . .
C77 C 0.00403(14) 0.46115(10) 0.33851(9) 0.0450(5) Uani 1 1 d . . .
H77A H 0.0075 0.4245 0.3582 0.054 Uiso 1 1 calc R . .
H77B H 0.0223 0.4521 0.3075 0.054 Uiso 1 1 calc R . .
C82 C 0.15023(19) 0.72634(13) 0.24759(10) 0.0611(7) Uani 1 1 d . . .
H82A H 0.1533 0.6951 0.2727 0.073 Uiso 1 1 calc R . .
H82B H 0.1004 0.7522 0.2489 0.073 Uiso 1 1 calc R . .
C83 C 0.23276(15) 0.76232(12) 0.25683(9) 0.0497(6) Uani 1 1 d . . .
H83A H 0.2826 0.7380 0.2727 0.060 Uiso 1 1 calc R . .
H83B H 0.2282 0.7973 0.2775 0.060 Uiso 1 1 calc R . .
C84 C 0.24065(17) 0.78089(12) 0.20519(9) 0.0542(6) Uani 1 1 d . . .
H84A H 0.2152 0.8206 0.1971 0.065 Uiso 1 1 calc R . .
H84B H 0.3017 0.7817 0.2022 0.065 Uiso 1 1 calc R . .
C85 C 0.19105(16) 0.73402(12) 0.17190(9) 0.0514(6) Uani 1 1 d . . .
H85A H 0.1525 0.7529 0.1437 0.062 Uiso 1 1 calc R . .
H85B H 0.2314 0.7077 0.1594 0.062 Uiso 1 1 calc R . .
C86 C 1.0472(2) 0.88455(15) 0.25294(10) 0.0779(10) Uani 1 1 d . . .
H86A H 1.0594 0.9165 0.2777 0.094 Uiso 1 1 calc R . .
H86B H 1.0824 0.8495 0.2653 0.094 Uiso 1 1 calc R . .
C87 C 0.9515(2) 0.86895(14) 0.24202(10) 0.0717(9) Uani 1 1 d . . .
H87A H 0.9409 0.8293 0.2269 0.086 Uiso 1 1 calc R . .
H87B H 0.9270 0.8706 0.2718 0.086 Uiso 1 1 calc R . .
C88 C 0.98676(18) 0.92853(12) 0.17774(10) 0.0606(7) Uani 1 1 d . . .
H88A H 0.9727 0.9086 0.1455 0.073 Uiso 1 1 calc R . .
H88B H 0.9937 0.9714 0.1724 0.073 Uiso 1 1 calc R . .
C99 C 0.91570(7) 0.91784(5) 0.20617(4) 0.0691(8) Uani 1 1 d . . .
H99A H 0.9041 0.9541 0.2236 0.083 Uiso 1 1 calc R . .
H99B H 0.8618 0.9051 0.1841 0.083 Uiso 1 1 calc R . .
O11 O 0.24087(7) 0.57683(5) 0.38808(4) 0.0366(3) Uani 1 1 d R B .
C66 C 0.30496(7) 0.60858(5) 0.36664(4) 0.0383(5) Uani 1 1 d R B .
H66A H 0.2765 0.6385 0.3429 0.046 Uiso 1 1 d R . .
H66B H 0.3368 0.5806 0.3496 0.046 Uiso 1 1 d R . .
C67 C 0.36602(15) 0.63830(12) 0.40890(9) 0.0539(6) Uani 1 1 d D . .
H67A H 0.4256 0.6378 0.4033 0.065 Uiso 1 1 calc R A 1
H67B H 0.3487 0.6799 0.4123 0.065 Uiso 1 1 calc R A 1
C68 C 0.36057(14) 0.60345(10) 0.45421(7) 0.0482(11) Uani 0.761(8) 1 d PDU B 1
H68A H 0.3723 0.6287 0.4838 0.058 Uiso 0.761(8) 1 calc PR B 1
H68B H 0.4009 0.5695 0.4589 0.058 Uiso 0.761(8) 1 calc PR B 1
C69 C 0.26309(14) 0.58199(10) 0.44166(7) 0.0496(6) Uani 1 1 d RD . .
H69A H 0.2569 0.5433 0.4572 0.060 Uiso 1 1 d R . .
H69B H 0.2253 0.6112 0.4533 0.060 Uiso 1 1 d R . .
C68' C 0.3220(6) 0.6304(5) 0.4522(3) 0.044(3) Uani 0.239(8) 1 d PDU B 2
H68C H 0.3654 0.6221 0.4823 0.053 Uiso 0.239(8) 1 calc PR B 2
H68D H 0.2907 0.6670 0.4575 0.053 Uiso 0.239(8) 1 calc PR B 2
O17 O 0.36548(9) 0.80651(7) 0.56387(5) 0.0409(3) Uani 1 1 d . D .
C89 C 0.31636(14) 0.75109(10) 0.56137(9) 0.0440(5) Uani 1 1 d D . .
H89A H 0.3232 0.7272 0.5327 0.053 Uiso 1 1 calc R C 1
H89B H 0.2544 0.7591 0.5593 0.053 Uiso 1 1 calc R C 1
C90 C 0.3556(2) 0.7196(3) 0.60902(19) 0.0596(14) Uani 0.837(12) 1 d PDU D 1
H90A H 0.3299 0.7342 0.6363 0.071 Uiso 0.837(12) 1 calc PR D 1
H90B H 0.3470 0.6763 0.6059 0.071 Uiso 0.837(12) 1 calc PR D 1
C91 C 0.44917(18) 0.73514(14) 0.61707(11) 0.0699(8) Uani 1 1 d D . .
H91A H 0.4800 0.7082 0.5986 0.084 Uiso 1 1 calc R D 1
H91B H 0.4766 0.7331 0.6522 0.084 Uiso 1 1 calc R D 1
C92 C 0.44886(14) 0.79787(13) 0.59817(9) 0.0519(6) Uani 1 1 d . D .
H92A H 0.4550 0.8264 0.6255 0.062 Uiso 1 1 calc R . .
H92B H 0.4971 0.8038 0.5812 0.062 Uiso 1 1 calc R . .
C90' C 0.3731(9) 0.7002(6) 0.5873(7) 0.036(5) Uani 0.163(12) 1 d PDU D 2
H90C H 0.3428 0.6771 0.6087 0.044 Uiso 0.163(12) 1 calc PR D 2
H90D H 0.3918 0.6733 0.5635 0.044 Uiso 0.163(12) 1 calc PR D 2
Li1 Li 0.13722(17) 0.32937(12) 0.56836(10) 0.0193(6) Uani 1 1 d . . .
Li5 Li 0.18385(18) 0.26114(13) 0.51128(10) 0.0209(6) Uani 1 1 d . . .
Li4 Li 0.24936(18) 0.15741(12) 0.60897(10) 0.0207(6) Uani 1 1 d . . .
Li2 Li 0.20504(18) 0.22434(12) 0.66521(10) 0.0205(6) Uani 1 1 d . . .
Li7 Li 0.3077(2) 0.87859(16) 0.53333(14) 0.0418(8) Uani 1 1 d . . .
Li8 Li 0.1771(2) 0.50966(16) 0.35789(18) 0.0493(10) Uani 1 1 d . . .
Li6 Li 0.26275(17) 0.31195(13) 0.63386(10) 0.0203(6) Uani 1 1 d . . .
Li3 Li 0.12475(18) 0.17433(13) 0.54423(10) 0.0211(6) Uani 1 1 d . . .
N1 N 0.12958(8) 0.30012(6) 0.63830(5) 0.0159(3) Uani 1 1 d . . .
N6 N 0.32364(8) 0.22993(6) 0.63923(5) 0.0168(3) Uani 1 1 d . . .
N5 N 0.25692(8) 0.18642(6) 0.53872(5) 0.0174(3) Uani 1 1 d . . .
N2 N 0.06473(8) 0.25655(6) 0.53663(5) 0.0161(3) Uani 1 1 d . . .
N4 N 0.26591(8) 0.31557(6) 0.55857(5) 0.0160(3) Uani 1 1 d . . .
N3 N 0.11875(8) 0.17147(6) 0.61779(5) 0.0170(3) Uani 1 1 d . . .
O2 O 0.28291(7) 0.22759(5) 0.73019(4) 0.0228(3) Uani 1 1 d . . .
O3 O 0.24537(7) 0.09309(5) 0.65873(5) 0.0250(3) Uani 1 1 d . . .
O4 O 0.25665(7) 0.37885(5) 0.67887(4) 0.0235(3) Uani 1 1 d . . .
O5 O 0.14320(8) 0.09456(5) 0.51732(5) 0.0270(3) Uani 1 1 d . . .
O6 O 0.10777(7) 0.25395(6) 0.44579(4) 0.0239(3) Uani 1 1 d . . .
O7 O 0.14488(7) 0.40053(5) 0.52582(4) 0.0224(3) Uani 1 1 d . . .
O8 O 0.19579(8) 0.87871(6) 0.55189(5) 0.0349(3) Uani 1 1 d . D .
O9 O 0.29572(9) 0.86892(6) 0.46298(5) 0.0372(3) Uani 1 1 d . D .
O13 O 0.05892(9) 0.50782(6) 0.36574(6) 0.0420(4) Uani 1 1 d . B .
O15 O 0.14120(11) 0.70039(8) 0.20019(6) 0.0525(4) Uani 1 1 d . . .
O16 O 1.06556(13) 0.90393(10) 0.20735(7) 0.0737(6) Uani 1 1 d . . .
O18 O 0.53913(10) 0.40722(7) 0.69884(6) 0.0495(4) Uani 1 1 d . . .
O14 O 0.1759(11) 0.5099(6) 0.2963(4) 0.056(3) Uani 0.414(16) 1 d PDU B 1
C70 C 0.2050(10) 0.4653(5) 0.2662(4) 0.044(2) Uani 0.414(16) 1 d PDU B 1
H70A H 0.1745 0.4273 0.2679 0.053 Uiso 0.414(16) 1 calc PR B 1
H70B H 0.2677 0.4586 0.2766 0.053 Uiso 0.414(16) 1 calc PR B 1
C71 C 0.1829(8) 0.4911(4) 0.2138(4) 0.054(2) Uani 0.414(16) 1 d PDU B 1
H71A H 0.2359 0.5044 0.2035 0.065 Uiso 0.414(16) 1 calc PR B 1
H71B H 0.1543 0.4608 0.1904 0.065 Uiso 0.414(16) 1 calc PR B 1
C72 C 0.1240(17) 0.5421(7) 0.2155(5) 0.131(7) Uani 0.414(16) 1 d PDU B 1
H72A H 0.1454 0.5776 0.2009 0.157 Uiso 0.414(16) 1 calc PR B 1
H72B H 0.0656 0.5327 0.1966 0.157 Uiso 0.414(16) 1 calc PR B 1
C73 C 0.1209(14) 0.5535(8) 0.2665(5) 0.094(5) Uani 0.414(16) 1 d PDU B 1
H73A H 0.1417 0.5940 0.2759 0.112 Uiso 0.414(16) 1 calc PR B 1
H73B H 0.0610 0.5499 0.2713 0.112 Uiso 0.414(16) 1 calc PR B 1
O14' O 0.1764(7) 0.5155(3) 0.2820(3) 0.0454(15) Uani 0.586(16) 1 d PDU B 2
C70' C 0.1851(6) 0.4682(4) 0.2476(4) 0.0454(19) Uani 0.586(16) 1 d PDU B 2
H70C H 0.1662 0.4300 0.2592 0.054 Uiso 0.586(16) 1 calc PR B 2
H70D H 0.2460 0.4644 0.2447 0.054 Uiso 0.586(16) 1 calc PR B 2
C71' C 0.1289(10) 0.4845(3) 0.1981(3) 0.082(3) Uani 0.586(16) 1 d PDU B 2
H71C H 0.1649 0.4922 0.1737 0.25(5) Uiso 0.586(16) 1 calc PR B 2
H71D H 0.0880 0.4522 0.1859 0.20(4) Uiso 0.586(16) 1 calc PR B 2
C72' C 0.0824(8) 0.5388(5) 0.2074(4) 0.124(4) Uani 0.586(16) 1 d PDU B 2
H72C H 0.0227 0.5291 0.2102 0.21(5) Uiso 0.586(16) 1 calc PR B 2
H72D H 0.0802 0.5676 0.1804 0.072(17) Uiso 0.586(16) 1 calc PR B 2
C73' C 0.1319(9) 0.5641(4) 0.2547(3) 0.081(3) Uani 0.586(16) 1 d PDU B 2
H73C H 0.1735 0.5942 0.2483 0.097 Uiso 0.586(16) 1 calc PR B 2
H73D H 0.0922 0.5830 0.2732 0.097 Uiso 0.586(16) 1 calc PR B 2
O12 O 0.2388(2) 0.43668(18) 0.37318(17) 0.0420(10) Uani 0.504(4) 1 d PDU B 1
C78 C 0.2117(7) 0.3930(5) 0.4058(5) 0.044(3) Uani 0.504(4) 1 d PDU B 1
H78A H 0.1665 0.3668 0.3872 0.053 Uiso 0.504(4) 1 calc PR B 1
H78B H 0.1886 0.4130 0.4318 0.053 Uiso 0.504(4) 1 calc PR B 1
C79 C 0.2923(8) 0.3572(6) 0.4278(8) 0.046(3) Uani 0.504(4) 1 d PDU B 1
H79A H 0.2983 0.3221 0.4077 0.055 Uiso 0.504(4) 1 calc PR B 1
H79B H 0.2915 0.3444 0.4616 0.055 Uiso 0.504(4) 1 calc PR B 1
C80 C 0.3646(4) 0.4028(3) 0.4269(2) 0.0526(18) Uani 0.504(4) 1 d PDU B 1
H80A H 0.3716 0.4299 0.4553 0.063 Uiso 0.504(4) 1 calc PR B 1
H80B H 0.4201 0.3828 0.4270 0.063 Uiso 0.504(4) 1 calc PR B 1
C81 C 0.3329(3) 0.4356(2) 0.3795(2) 0.0569(15) Uani 0.504(4) 1 d PDU B 1
H81A H 0.3565 0.4763 0.3814 0.068 Uiso 0.504(4) 1 calc PR B 1
H81B H 0.3503 0.4147 0.3519 0.068 Uiso 0.504(4) 1 calc PR B 1
O12' O 0.2393(2) 0.44224(16) 0.39970(16) 0.0302(8) Uani 0.496(4) 1 d PDU B 2
C78' C 0.2104(7) 0.3802(4) 0.3995(5) 0.034(2) Uani 0.496(4) 1 d PDU B 2
H78C H 0.1930 0.3654 0.3656 0.041 Uiso 0.496(4) 1 calc PR B 2
H78D H 0.1607 0.3767 0.4157 0.041 Uiso 0.496(4) 1 calc PR B 2
C79' C 0.2876(6) 0.3450(5) 0.4276(7) 0.0278(18) Uani 0.496(4) 1 d PDU B 2
H79C H 0.2855 0.3031 0.4171 0.033 Uiso 0.496(4) 1 calc PR B 2
H79D H 0.2911 0.3468 0.4634 0.033 Uiso 0.496(4) 1 calc PR B 2
C80' C 0.3638(4) 0.3790(2) 0.41239(19) 0.0264(11) Uani 0.504(4) 1 d PDU B 2
H80C H 0.4194 0.3706 0.4348 0.032 Uiso 0.496(4) 1 calc PR B 2
H80D H 0.3684 0.3698 0.3784 0.032 Uiso 0.496(4) 1 calc PR B 2
C81' C 0.33362(8) 0.44350(6) 0.41757(6) 0.0333(10) Uani 0.496(4) 1 d PDU B 2
H81C H 0.3482 0.4564 0.4521 0.040 Uiso 0.496(4) 1 calc PR B 2
H81D H 0.3611 0.4708 0.3977 0.040 Uiso 0.496(4) 1 calc PR B 2
O10 O 0.36134(8) 0.95810(6) 0.54960(6) 0.0459(9) Uani 0.581(3) 1 d PRDU D 1
C93 C 0.35311(8) 0.99582(6) 0.59062(6) 0.0538(12) Uani 0.581(3) 1 d PRDU D 1
H93A H 0.3736 0.9747 0.6219 0.065 Uiso 0.581(3) 1 d PR D 1
H93B H 0.2921 1.0070 0.5885 0.065 Uiso 0.581(3) 1 d PR D 1
C94 C 0.40768(8) 1.05089(6) 0.58817(6) 0.0573(15) Uani 0.581(3) 1 d PRDU D 1
H94A H 0.4383 1.0634 0.6211 0.069 Uiso 0.581(3) 1 calc PR D 1
H94B H 0.3722 1.0842 0.5721 0.069 Uiso 0.581(3) 1 calc PR D 1
C95 C 0.47111(8) 1.02873(6) 0.55690(6) 0.0654(14) Uani 0.581(3) 1 d PRDU D 1
H95A H 0.4923 1.0619 0.5394 0.078 Uiso 0.581(3) 1 calc PR D 1
H95B H 0.5209 1.0082 0.5773 0.078 Uiso 0.581(3) 1 calc PR D 1
C96 C 0.41643(8) 0.98620(6) 0.52137(6) 0.0708(16) Uani 0.581(3) 1 d PRDU D 1
H96A H 0.3820 1.0078 0.4932 0.085 Uiso 0.581(3) 1 calc PR D 1
H96B H 0.4530 0.9566 0.5091 0.085 Uiso 0.581(3) 1 calc PR D 1
O10' O 0.37510(8) 0.94437(6) 0.56720(6) 0.0425(12) Uani 0.419(3) 1 d PRDU D 2
C93' C 0.33415(8) 1.00397(6) 0.55781(6) 0.0499(16) Uani 0.419(3) 1 d PRDU D 2
H93C H 0.2951 1.0115 0.5806 0.060 Uiso 0.419(3) 1 calc PR D 2
H93D H 0.3005 1.0065 0.5239 0.060 Uiso 0.419(3) 1 calc PR D 2
C94' C 0.40882(8) 1.04962(6) 0.56607(6) 0.0491(18) Uani 0.419(3) 1 d PRDU D 2
H94C H 0.4274 1.0585 0.5351 0.059 Uiso 0.419(3) 1 calc PR D 2
H94D H 0.3914 1.0870 0.5799 0.059 Uiso 0.419(3) 1 calc PR D 2
C95' C 0.47831(8) 1.01967(6) 0.60129(6) 0.0488(15) Uani 0.419(3) 1 d PRDU D 2
H95C H 0.4719 1.0266 0.6353 0.059 Uiso 0.419(3) 1 calc PR D 2
H95D H 0.5356 1.0340 0.5977 0.059 Uiso 0.419(3) 1 calc PR D 2
C96' C 0.46668(8) 0.95364(6) 0.58782(6) 0.0458(15) Uani 0.419(3) 1 d PRDU D 2
H96C H 0.5017 0.9430 0.5636 0.055 Uiso 0.419(3) 1 calc PR D 2
H96D H 0.4852 0.9287 0.6172 0.055 Uiso 0.419(3) 1 calc PR D 2

loop_
_atom_site_aniso_label
_atom_site_aniso_U_11
_atom_site_aniso_U_22
_atom_site_aniso_U_33
_atom_site_aniso_U_23
_atom_site_aniso_U_13
_atom_site_aniso_U_12
Al1 0.0129(2) 0.0177(2) 0.0133(2) 0.00094(18) 0.00076(17) -0.00062(17)
Al2 0.0130(2) 0.0194(2) 0.0141(2) 0.00094(18) 0.00131(18) 0.00040(18)
C1 0.0224(8) 0.0192(8) 0.0119(8) -0.0010(6) 0.0034(6) -0.0027(6)
C2 0.0240(9) 0.0227(8) 0.0186(9) 0.0003(7) 0.0030(7) -0.0038(7)
C3 0.0316(10) 0.0255(9) 0.0249(10) -0.0037(7) 0.0078(8) -0.0109(7)
C4 0.0428(11) 0.0192(9) 0.0321(11) 0.0025(8) 0.0117(9) -0.0079(8)
C5 0.0364(10) 0.0211(9) 0.0272(10) 0.0061(7) 0.0058(8) 0.0045(7)
C6 0.0246(9) 0.0213(8) 0.0174(8) 0.0010(7) 0.0048(7) -0.0011(7)
C7 0.0305(10) 0.0318(11) 0.0496(13) 0.0172(9) -0.0052(9) 0.0067(8)
C8 0.0198(8) 0.0277(9) 0.0216(9) 0.0007(7) 0.0020(7) -0.0026(7)
C9 0.0189(8) 0.0215(8) 0.0116(7) 0.0001(6) 0.0044(6) -0.0025(6)
C10 0.0209(8) 0.0226(8) 0.0168(8) 0.0011(6) 0.0041(6) -0.0031(6)
C11 0.0336(10) 0.0216(9) 0.0276(10) 0.0033(7) 0.0082(8) -0.0001(7)
C12 0.0410(11) 0.0215(9) 0.0341(11) -0.0018(8) 0.0105(9) -0.0120(8)
C13 0.0261(9) 0.0330(10) 0.0288(10) -0.0033(8) 0.0042(8) -0.0125(8)
C14 0.0315(10) 0.0263(9) 0.0282(10) 0.0055(8) -0.0046(8) 0.0063(8)
C15 0.0174(8) 0.0164(7) 0.0182(8) 0.0019(6) -0.0006(6) -0.0019(6)
C16 0.0197(8) 0.0273(9) 0.0199(9) 0.0038(7) 0.0018(7) 0.0019(7)
C17 0.0186(9) 0.0345(10) 0.0313(10) 0.0089(8) 0.0008(7) 0.0063(7)
C18 0.0221(9) 0.0401(11) 0.0256(10) 0.0123(8) -0.0061(7) 0.0036(8)
C19 0.0249(9) 0.0382(10) 0.0159(9) 0.0060(7) -0.0013(7) -0.0018(8)
C20 0.0149(8) 0.0242(8) 0.0180(8) 0.0019(7) -0.0014(6) 0.0006(6)
C21 0.0213(8) 0.0190(8) 0.0162(8) 0.0016(6) 0.0024(6) 0.0043(6)
C22 0.0243(9) 0.0262(9) 0.0250(9) -0.0025(7) 0.0069(7) 0.0003(7)
C23 0.0344(10) 0.0328(10) 0.0272(10) -0.0005(8) 0.0136(8) 0.0047(8)
C24 0.0469(12) 0.0293(10) 0.0217(9) -0.0083(8) 0.0104(8) 0.0027(8)
C25 0.0400(11) 0.0251(9) 0.0282(10) -0.0070(8) 0.0072(8) -0.0054(8)
C26 0.0266(9) 0.0229(8) 0.0203(9) -0.0016(7) 0.0075(7) 0.0000(7)
C27 0.0158(8) 0.0273(9) 0.0229(9) 0.0027(7) 0.0028(6) 0.0014(7)
C28 0.0226(9) 0.0314(10) 0.0264(10) 0.0031(8) 0.0067(7) -0.0005(7)
C29 0.0176(8) 0.0181(8) 0.0155(8) 0.0017(6) 0.0006(6) 0.0031(6)
C30 0.0203(8) 0.0282(9) 0.0185(8) -0.0011(7) 0.0020(7) -0.0029(7)
C31 0.0240(9) 0.0377(10) 0.0182(9) -0.0001(8) 0.0070(7) 0.0009(8)
C32 0.0309(10) 0.0361(10) 0.0174(9) -0.0076(8) 0.0036(7) 0.0042(8)
C33 0.0253(9) 0.0275(9) 0.0237(9) -0.0065(7) 0.0001(7) -0.0017(7)
C34 0.0193(8) 0.0221(8) 0.0196(8) -0.0017(7) 0.0035(6) 0.0003(6)
C35 0.0169(8) 0.0175(8) 0.0162(8) 0.0005(6) -0.0012(6) -0.0039(6)
C36 0.0168(8) 0.0244(8) 0.0160(8) -0.0003(6) -0.0010(6) -0.0018(6)
C37 0.0257(9) 0.0336(10) 0.0139(8) 0.0030(7) -0.0017(7) -0.0013(7)
C38 0.0252(9) 0.0334(10) 0.0207(9) 0.0086(7) -0.0054(7) 0.0020(7)
C39 0.0184(8) 0.0308(9) 0.0280(10) 0.0043(8) -0.0007(7) 0.0056(7)
C40 0.0213(8) 0.0308(9) 0.0182(9) 0.0029(7) 0.0017(7) 0.0034(7)
C41 0.0315(10) 0.0551(13) 0.0170(9) 0.0047(9) 0.0065(8) 0.0113(9)
C42 0.0431(12) 0.0445(13) 0.0440(13) 0.0007(10) 0.0096(10) -0.0004(10)
C43 0.0601(16) 0.0624(17) 0.0551(16) -0.0091(13) -0.0126(13) 0.0109(13)
C44 0.0618(16) 0.0472(14) 0.0613(17) -0.0084(12) 0.0179(13) -0.0132(12)
C46 0.0689(17) 0.0425(13) 0.0455(14) 0.0087(11) 0.0111(12) 0.0023(12)
C47 0.0281(10) 0.0346(10) 0.0397(12) -0.0152(9) 0.0096(8) -0.0146(8)
C48 0.0416(11) 0.0272(10) 0.0300(10) -0.0078(8) 0.0110(9) -0.0148(8)
C49 0.0289(9) 0.0386(10) 0.0164(9) -0.0028(8) 0.0055(7) 0.0009(8)
C50 0.0280(10) 0.0453(12) 0.0297(11) 0.0047(9) 0.0079(8) 0.0079(8)
C51 0.0179(8) 0.0325(9) 0.0185(9) 0.0005(7) 0.0027(7) -0.0030(7)
C52 0.0389(12) 0.0455(12) 0.0358(12) 0.0018(10) 0.0083(9) 0.0167(9)
C53 0.0375(12) 0.0703(16) 0.0327(12) 0.0010(11) 0.0096(9) 0.0087(11)
C54 0.0305(11) 0.0665(16) 0.0442(13) 0.0254(12) 0.0063(9) -0.0022(10)
C55 0.0402(12) 0.0390(12) 0.0628(16) 0.0164(11) 0.0104(11) 0.0134(10)
C56 0.0363(11) 0.0323(10) 0.0299(11) -0.0042(8) -0.0009(8) -0.0053(8)
C57 0.0333(11) 0.0351(11) 0.0341(11) 0.0021(9) 0.0024(8) -0.0009(8)
C58 0.0350(11) 0.0443(12) 0.0309(11) 0.0015(9) 0.0034(9) -0.0005(9)
C59 0.0378(11) 0.0508(13) 0.0285(11) -0.0113(10) 0.0015(9) -0.0060(9)
C74 0.0339(11) 0.0263(10) 0.0383(12) -0.0014(8) 0.0026(9) 0.0013(8)
C75 0.0313(10) 0.0448(12) 0.0310(11) -0.0028(9) 0.0017(8) 0.0000(9)
C76 0.0331(11) 0.0373(11) 0.0340(11) -0.0002(9) 0.0003(8) -0.0029(8)
C77 0.0435(13) 0.0337(11) 0.0561(15) -0.0078(10) 0.0063(11) -0.0024(9)
C82 0.0784(19) 0.0652(17) 0.0452(15) -0.0106(13) 0.0252(14) -0.0237(14)
C83 0.0412(13) 0.0692(17) 0.0378(13) -0.0122(12) 0.0060(10) -0.0022(11)
C84 0.0614(16) 0.0541(15) 0.0461(14) 0.0004(12) 0.0090(12) -0.0220(12)
C85 0.0493(14) 0.0706(17) 0.0364(13) -0.0006(12) 0.0139(11) -0.0188(12)
C86 0.103(3) 0.089(2) 0.0381(15) 0.0019(15) 0.0043(15) 0.0483(19)
C87 0.115(3) 0.0698(19) 0.0348(14) -0.0045(13) 0.0254(16) 0.0200(18)
C88 0.082(2) 0.0495(15) 0.0429(14) 0.0037(12) -0.0035(13) 0.0119(13)
C99 0.0734(19) 0.0663(18) 0.0628(18) -0.0112(15) 0.0024(15) 0.0307(15)
O11 0.0315(7) 0.0343(7) 0.0462(9) 0.0053(6) 0.0133(6) -0.0072(6)
C66 0.0352(11) 0.0384(11) 0.0452(13) 0.0016(10) 0.0171(9) -0.0073(9)
C67 0.0379(13) 0.0701(17) 0.0549(16) -0.0048(13) 0.0127(11) -0.0164(12)
C68 0.043(2) 0.049(2) 0.049(2) 0.0060(16) 0.0020(16) -0.0086(16)
C69 0.0500(14) 0.0551(14) 0.0472(14) 0.0146(12) 0.0182(11) -0.0025(11)
C68' 0.031(6) 0.052(7) 0.043(6) 0.006(5) -0.009(4) 0.000(4)
O17 0.0295(7) 0.0523(9) 0.0382(8) 0.0006(7) 0.0006(6) -0.0081(6)
C89 0.0343(11) 0.0459(13) 0.0507(14) 0.0077(11) 0.0064(10) -0.0026(9)
C90 0.053(2) 0.080(3) 0.050(2) 0.025(2) 0.0202(17) 0.0115(18)
C91 0.0561(17) 0.089(2) 0.0556(18) 0.0102(16) -0.0084(13) 0.0119(15)
C92 0.0300(11) 0.0829(19) 0.0408(13) -0.0189(13) 0.0028(10) -0.0029(11)
C90' 0.039(8) 0.040(8) 0.033(9) -0.002(6) 0.014(6) -0.001(6)
Li1 0.0165(13) 0.0219(14) 0.0195(14) 0.0018(11) 0.0035(11) 0.0013(10)
Li5 0.0189(13) 0.0247(14) 0.0176(14) 0.0019(11) 0.0001(11) -0.0004(11)
Li4 0.0207(14) 0.0205(14) 0.0208(14) 0.0033(11) 0.0043(11) 0.0008(11)
Li2 0.0191(14) 0.0226(14) 0.0190(14) 0.0021(11) 0.0021(11) 0.0015(11)
Li7 0.045(2) 0.041(2) 0.042(2) -0.0110(16) 0.0149(17) -0.0131(16)
Li8 0.0285(18) 0.0286(18) 0.089(3) 0.0022(19) 0.0072(19) 0.0006(14)
Li6 0.0182(13) 0.0243(14) 0.0183(14) -0.0007(11) 0.0037(11) -0.0005(11)
Li3 0.0205(14) 0.0243(14) 0.0178(14) -0.0004(11) 0.0025(11) 0.0000(11)
N1 0.0152(6) 0.0176(6) 0.0139(7) -0.0010(5) 0.0008(5) -0.0001(5)
N6 0.0138(6) 0.0216(7) 0.0134(7) 0.0019(5) -0.0007(5) 0.0001(5)
N5 0.0166(6) 0.0193(7) 0.0159(7) -0.0004(5) 0.0022(5) 0.0010(5)
N2 0.0152(6) 0.0194(7) 0.0122(6) 0.0005(5) -0.0008(5) -0.0011(5)
N4 0.0146(6) 0.0184(6) 0.0147(7) 0.0017(5) 0.0024(5) -0.0007(5)
N3 0.0168(7) 0.0174(6) 0.0165(7) 0.0024(5) 0.0025(5) -0.0005(5)
O2 0.0190(6) 0.0356(7) 0.0131(6) 0.0021(5) 0.0014(4) 0.0036(5)
O3 0.0215(6) 0.0225(6) 0.0286(7) 0.0091(5) -0.0004(5) 0.0029(5)
O4 0.0212(6) 0.0251(6) 0.0248(6) -0.0080(5) 0.0061(5) -0.0075(5)
O5 0.0326(7) 0.0222(6) 0.0290(7) -0.0078(5) 0.0126(5) -0.0091(5)
O6 0.0204(6) 0.0368(7) 0.0135(6) -0.0010(5) 0.0013(5) 0.0042(5)
O7 0.0184(6) 0.0210(6) 0.0261(7) 0.0070(5) 0.0004(5) 0.0012(5)
O8 0.0326(7) 0.0421(8) 0.0289(7) -0.0086(6) 0.0036(6) -0.0067(6)
O9 0.0418(8) 0.0357(8) 0.0350(8) 0.0009(6) 0.0102(6) 0.0124(6)
O13 0.0260(7) 0.0320(8) 0.0659(11) -0.0112(7) 0.0040(7) -0.0027(6)
O15 0.0642(11) 0.0594(10) 0.0385(9) -0.0069(8) 0.0212(8) -0.0260(8)
O16 0.0703(13) 0.0984(16) 0.0484(11) 0.0057(11) 0.0028(9) 0.0302(11)
O18 0.0491(9) 0.0511(10) 0.0485(10) 0.0091(8) 0.0104(8) -0.0048(7)
O14 0.082(5) 0.054(5) 0.038(4) 0.002(3) 0.024(4) 0.024(4)
C70 0.068(7) 0.037(3) 0.032(5) -0.003(4) 0.020(4) -0.002(4)
C71 0.070(6) 0.056(4) 0.036(5) -0.014(3) 0.012(4) 0.002(4)
C72 0.239(19) 0.098(9) 0.059(6) 0.027(6) 0.040(10) 0.106(11)
C73 0.154(10) 0.091(9) 0.051(6) 0.031(5) 0.056(6) 0.048(7)
O14' 0.064(3) 0.0241(19) 0.053(4) -0.004(2) 0.025(3) 0.0023(17)
C70' 0.050(4) 0.043(3) 0.048(5) -0.011(4) 0.022(4) 0.002(2)
C71' 0.143(9) 0.058(4) 0.045(3) -0.003(3) 0.018(5) 0.019(5)
C72' 0.135(9) 0.142(8) 0.075(5) -0.051(5) -0.022(5) 0.090(6)
C73' 0.161(7) 0.046(3) 0.045(5) 0.009(3) 0.043(4) 0.046(4)
O12 0.0381(18) 0.041(2) 0.049(2) 0.014(2) 0.013(2) 0.0108(14)
C78 0.040(4) 0.051(7) 0.041(4) 0.015(5) 0.007(3) 0.009(4)
C79 0.060(5) 0.045(6) 0.031(4) 0.008(4) 0.006(4) 0.010(3)
C80 0.039(3) 0.060(5) 0.056(4) 0.012(3) 0.001(3) 0.003(3)
C81 0.041(3) 0.056(3) 0.078(4) 0.022(3) 0.022(3) 0.013(2)
O12' 0.0236(14) 0.0222(16) 0.042(2) 0.0000(17) 0.0010(17) -0.0005(11)
C78' 0.032(3) 0.020(3) 0.052(4) -0.006(3) 0.010(3) -0.002(2)
C79' 0.027(3) 0.033(4) 0.026(4) 0.010(3) 0.012(3) 0.001(2)
C80' 0.029(2) 0.025(3) 0.024(2) -0.0012(18) 0.0029(18) 0.003(2)
C81' 0.024(2) 0.026(2) 0.047(3) 0.005(2) 0.0014(19) 0.0016(16)
O10 0.061(2) 0.0299(16) 0.0474(18) -0.0057(14) 0.0127(15) -0.0201(14)
C93 0.059(3) 0.044(2) 0.053(3) -0.012(2) -0.003(2) -0.008(2)
C94 0.071(3) 0.034(2) 0.054(3) -0.0034(19) -0.018(2) -0.004(2)
C95 0.063(3) 0.058(3) 0.065(3) 0.011(2) -0.010(2) -0.031(2)
C96 0.075(3) 0.079(3) 0.061(3) -0.013(3) 0.021(2) -0.048(3)
O10' 0.030(2) 0.0289(19) 0.060(3) 0.0070(19) -0.0104(18) 0.0013(15)
C93' 0.032(3) 0.040(3) 0.067(4) -0.001(3) -0.015(3) 0.007(2)
C94' 0.048(4) 0.038(3) 0.061(5) -0.001(3) 0.011(3) 0.003(3)
C95' 0.027(3) 0.045(3) 0.070(4) -0.002(3) 0.002(3) -0.007(2)
C96' 0.024(2) 0.038(3) 0.069(4) 0.008(3) -0.005(2) -0.001(2)

loop_
_atom_type_symbol
_atom_type_description
_atom_type_scat_dispersion_real
_atom_type_scat_dispersion_imag
_atom_type_scat_source
Al Al 0.0645 0.0514 'International Tables Vol C Tables 4.2.6.8 and 6.1.1.4'
C C 0.0033 0.0016 'International Tables Vol C Tables 4.2.6.8 and 6.1.1.4'
H H 0.0000 0.0000 'International Tables Vol C Tables 4.2.6.8 and 6.1.1.4'
O O 0.0106 0.0060 'International Tables Vol C Tables 4.2.6.8 and 6.1.1.4'
Li Li -0.0003 0.0001 'International Tables Vol C Tables 4.2.6.8 and 6.1.1.4'
N N 0.0061 0.0033 'International Tables Vol C Tables 4.2.6.8 and 6.1.1.4'

loop_
_geom_angle_atom_site_label_1
_geom_angle_atom_site_label_2
_geom_angle_atom_site_label_3
_geom_angle
N3 Al1 N1 100.67(6)
N3 Al1 N2 100.72(6)
N1 Al1 N2 101.59(6)
N3 Al1 C51 113.86(7)
N1 Al1 C51 119.04(7)
N2 Al1 C51 118.01(7)
N3 Al1 Li1 113.20(7)
N1 Al1 Li1 50.97(7)
N2 Al1 Li1 51.16(7)
C51 Al1 Li1 132.93(8)
N3 Al1 Li3 50.61(7)
N1 Al1 Li3 113.19(8)
N2 Al1 Li3 50.56(7)
C51 Al1 Li3 127.67(8)
Li1 Al1 Li3 83.59(9)
N3 Al1 Li2 49.64(7)
N1 Al1 Li2 51.39(7)
N2 Al1 Li2 112.62(8)
C51 Al1 Li2 129.15(8)
Li1 Al1 Li2 83.64(9)
Li3 Al1 Li2 82.21(9)
N5 Al2 N4 101.42(6)
N5 Al2 N6 100.73(6)
N4 Al2 N6 101.18(6)
N5 Al2 C27 115.85(7)
N4 Al2 C27 117.14(7)
N6 Al2 C27 117.74(7)
N5 Al2 Li5 51.63(8)
N4 Al2 Li5 50.41(7)
N6 Al2 Li5 114.05(8)
C27 Al2 Li5 128.20(8)
N5 Al2 Li6 113.38(7)
N4 Al2 Li6 51.39(7)
N6 Al2 Li6 50.27(7)
C27 Al2 Li6 130.77(8)
Li5 Al2 Li6 84.18(9)
N5 Al2 Li4 50.61(8)
N4 Al2 Li4 112.74(7)
N6 Al2 Li4 50.46(8)
C27 Al2 Li4 130.11(8)
Li5 Al2 Li4 84.01(9)
Li6 Al2 Li4 82.55(9)
N3 C1 C2 126.16(15)
N3 C1 C6 120.97(14)
C2 C1 C6 112.87(14)
N3 C1 Li4 48.88(9)
C2 C1 Li4 159.11(13)
C6 C1 Li4 75.71(11)
C3 C2 C1 123.16(16)
C4 C3 C2 121.28(17)
C3 C4 C5 118.15(16)
C6 C5 C4 120.60(17)
C5 C6 O3 122.40(15)
C5 C6 C1 123.91(16)
O3 C6 C1 113.68(14)
C5 C6 Li4 155.69(14)
O3 C6 Li4 42.79(9)
C1 C6 Li4 74.24(11)
C13 C8 C9 123.53(16)
N4 C9 C8 126.01(15)
N4 C9 C10 120.95(14)
C8 C9 C10 113.00(15)
N4 C9 Li6 52.62(10)
C8 C9 Li6 102.73(12)
C10 C9 Li6 115.34(12)
N4 C9 Li1 50.75(9)
C8 C9 Li1 154.99(13)
C10 C9 Li1 75.20(11)
Li6 C9 Li1 54.08(9)
C11 C10 O7 122.78(15)
C11 C10 C9 123.87(16)
O7 C10 C9 113.28(14)
C11 C10 Li1 150.60(14)
O7 C10 Li1 45.44(9)
C9 C10 Li1 73.89(11)
C10 C11 C12 120.33(17)
C13 C12 C11 118.37(16)
C12 C13 C8 120.88(17)
N6 C15 C16 126.10(15)
N6 C15 C20 120.84(14)
C16 C15 C20 113.03(14)
N6 C15 Li2 47.83(10)
C16 C15 Li2 163.59(13)
C20 C15 Li2 74.83(11)
C17 C16 C15 123.17(16)
C18 C17 C16 121.20(17)
C17 C18 C19 118.64(16)
C20 C19 C18 120.16(17)
C19 C20 O2 122.60(15)
C19 C20 C15 123.79(15)
O2 C20 C15 113.60(13)
C19 C20 Li2 157.14(14)
O2 C20 Li2 40.72(9)
C15 C20 Li2 75.00(11)
N5 C21 C22 126.85(15)
N5 C21 C26 120.80(15)
C22 C21 C26 112.34(15)
N5 C21 Li3 49.28(10)
C22 C21 Li3 160.86(13)
C26 C21 Li3 74.65(11)
N5 C21 Li5 45.09(9)
C22 C21 Li5 111.16(12)
C26 C21 Li5 114.69(12)
Li3 C21 Li5 51.34(9)
C23 C22 C21 123.34(17)
C24 C23 C22 121.56(17)
C23 C24 C25 117.82(17)
C26 C25 C24 120.58(17)
C25 C26 O5 122.55(16)
C25 C26 C21 124.22(16)
O5 C26 C21 113.19(14)
C25 C26 Li3 151.54(15)
O5 C26 Li3 43.34(9)
C21 C26 Li3 74.95(11)
C28 C27 Al2 118.80(12)
N1 C29 C30 126.22(15)
N1 C29 C34 121.31(14)
C30 C29 C34 112.44(14)
N1 C29 Li2 52.33(10)
C30 C29 Li2 109.22(12)
C34 C29 Li2 108.96(12)
N1 C29 Li6 48.89(9)
C30 C29 Li6 161.14(13)
C34 C29 Li6 75.01(11)
Li2 C29 Li6 52.33(9)
C31 C30 C29 123.87(16)
C32 C31 C30 120.81(16)
C31 C32 C33 118.27(16)
C34 C33 C32 120.58(16)
C33 C34 O4 122.71(15)
C33 C34 C29 124.00(15)
O4 C34 C29 113.29(14)
C33 C34 Li6 155.84(13)
O4 C34 Li6 41.63(9)
C29 C34 Li6 74.70(11)
N2 C35 C40 126.24(15)
N2 C35 C36 121.15(14)
C40 C35 C36 112.61(14)
N2 C35 Li1 48.52(9)
C40 C35 Li1 108.80(12)
C36 C35 Li1 113.72(12)
N2 C35 Li5 50.21(10)
C40 C35 Li5 160.02(13)
C36 C35 Li5 74.29(11)
Li1 C35 Li5 52.69(9)
C37 C36 O6 122.11(15)
C37 C36 C35 124.02(15)
O6 C36 C35 113.84(14)
C37 C36 Li5 152.81(14)
O6 C36 Li5 43.64(9)
C35 C36 Li5 74.80(11)
C36 C37 C38 120.28(16)
C39 C38 C37 118.22(16)
C38 C39 C40 121.07(16)
C39 C40 C35 123.77(16)
O18 C42 C46 106.67(19)
C44 C43 C46 101.5(2)
O18 C44 C43 108.1(2)
C42 C46 C43 102.0(2)
C50 C51 Al1 124.25(13)
O9 C52 C53 104.90(17)
C54 C53 C52 101.37(17)
C55 C54 C53 102.34(18)
O9 C55 C54 106.78(17)
O8 C56 C57 105.10(16)
C56 C57 C58 102.12(16)
C59 C58 C57 101.22(17)
O8 C59 C58 105.69(16)
O13 C74 C75 104.90(15)
C74 C75 C76 102.19(16)
C77 C76 C75 101.07(17)
O13 C77 C76 105.91(17)
O15 C82 C83 107.24(19)
C82 C83 C84 102.7(2)
C85 C84 C83 104.72(19)
O15 C85 C84 107.74(19)
O16 C86 C87 105.6(2)
C99 C87 C86 100.7(2)
O16 C88 C99 106.44(19)
C87 C99 C88 103.99(17)
C66 O11 C69 109.59(9)
C66 O11 Li8 123.57(14)
C69 O11 Li8 120.31(17)
O11 C66 C67 106.42(10)
C68 C67 C66 106.53(17)
C68 C67 C68' 32.8(4)
C66 C67 C68' 104.0(4)
C67 C68 C69 101.23(12)
C68' C69 O11 106.3(4)
C68' C69 C68 32.4(5)
O11 C69 C68 105.53(9)
C69 C68' C67 108.2(7)
C89 O17 C92 108.29(17)
C89 O17 Li7 119.15(16)
C92 O17 Li7 131.58(18)
O17 C89 C90 103.8(2)
O17 C89 C90' 111.0(5)
C90 C89 C90' 31.8(7)
C91 C90 C89 103.7(2)
C90 C91 C92 103.6(3)
C90 C91 C90' 32.2(7)
C92 C91 C90' 110.3(5)
O17 C92 C91 106.8(2)
C91 C90' C89 100.9(7)
O7 Li1 N1 145.57(16)
O7 Li1 N2 118.01(14)
N1 Li1 N2 90.90(12)
O7 Li1 N4 82.30(11)
N1 Li1 N4 108.29(13)
N2 Li1 N4 106.68(13)
O7 Li1 Li5 93.13(13)
N1 Li1 Li5 119.71(14)
N2 Li1 Li5 56.05(10)
N4 Li1 Li5 53.02(10)
O7 Li1 Li6 115.54(14)
N1 Li1 Li6 56.19(10)
N2 Li1 Li6 118.85(14)
N4 Li1 Li6 54.53(10)
Li5 Li1 Li6 94.49(13)
O7 Li1 Al1 153.26(14)
N1 Li1 Al1 45.66(7)
N2 Li1 Al1 45.69(7)
N4 Li1 Al1 120.43(12)
Li5 Li1 Al1 90.86(11)
Li6 Li1 Al1 90.44(11)
O7 Li1 C9 58.75(8)
N1 Li1 C9 115.94(13)
N2 Li1 C9 132.56(13)
N4 Li1 C9 30.13(6)
Li5 Li1 C9 76.52(11)
Li6 Li1 C9 61.36(10)
Al1 Li1 C9 147.40(12)
O7 Li1 C35 90.37(11)
N1 Li1 C35 112.21(12)
N2 Li1 C35 29.66(6)
N4 Li1 C35 115.84(12)
Li5 Li1 C35 64.04(10)
Li6 Li1 C35 147.98(14)
Al1 Li1 C35 67.79(7)
C9 Li1 C35 128.33(12)
O7 Li1 C10 30.21(6)
N1 Li1 C10 129.16(13)
N2 Li1 C10 139.41(14)
N4 Li1 C10 59.39(8)
Li5 Li1 C10 92.67(12)
Li6 Li1 C10 85.50(11)
Al1 Li1 C10 174.82(13)
C9 Li1 C10 30.91(6)
C35 Li1 C10 117.23(11)
O7 Li1 Li3 132.76(13)
N1 Li1 Li3 81.66(10)
N2 Li1 Li3 31.23(7)
N4 Li1 Li3 81.37(10)
Li5 Li1 Li3 42.96(9)
Li6 Li1 Li3 89.36(11)
Al1 Li1 Li3 48.22(7)
C9 Li1 Li3 111.16(10)
C35 Li1 Li3 58.66(8)
C10 Li1 Li3 134.77(11)
O7 Li1 Li2 157.62(13)
N1 Li1 Li2 32.11(7)
N2 Li1 Li2 81.63(10)
N4 Li1 Li2 81.60(10)
Li5 Li1 Li2 89.52(11)
Li6 Li1 Li2 42.08(9)
Al1 Li1 Li2 48.70(7)
C9 Li1 Li2 100.53(10)
C35 Li1 Li2 110.66(10)
C10 Li1 Li2 127.50(11)
Li3 Li1 Li2 59.37(8)
O6 Li5 N4 145.72(16)
O6 Li5 N5 117.21(15)
N4 Li5 N5 90.93(12)
O6 Li5 N2 83.71(11)
N4 Li5 N2 107.43(14)
N5 Li5 N2 107.28(13)
O6 Li5 Li3 94.27(13)
N4 Li5 Li3 118.65(15)
N5 Li5 Li3 56.05(10)
N2 Li5 Li3 53.43(10)
O6 Li5 Li1 116.54(14)
N4 Li5 Li1 55.96(10)
N5 Li5 Li1 119.15(14)
N2 Li5 Li1 53.89(10)
Li3 Li5 Li1 93.96(14)
O6 Li5 Al2 151.77(14)
N4 Li5 Al2 45.79(7)
N5 Li5 Al2 45.65(7)
N2 Li5 Al2 120.64(12)
Li3 Li5 Al2 90.47(11)
Li1 Li5 Al2 90.80(11)
O6 Li5 C36 29.70(6)
N4 Li5 C36 131.66(14)
N5 Li5 C36 136.90(14)
N2 Li5 C36 59.41(8)
Li3 Li5 C36 91.40(12)
Li1 Li5 C36 87.33(11)
Al2 Li5 C36 177.44(13)
O6 Li5 C35 58.78(9)
N4 Li5 C35 117.96(13)
N5 Li5 C35 130.89(13)
N2 Li5 C35 29.62(6)
Li3 Li5 C35 74.97(11)
Li1 Li5 C35 63.27(10)
Al2 Li5 C35 148.56(12)
C36 Li5 C35 30.91(6)
O6 Li5 C21 90.84(11)
N4 Li5 C21 111.60(12)
N5 Li5 C21 27.87(6)
N2 Li5 C21 115.56(12)
Li3 Li5 C21 63.17(10)
Li1 Li5 C21 146.37(14)
Al2 Li5 C21 66.65(7)
C36 Li5 C21 115.79(11)
C35 Li5 C21 125.99(11)
O6 Li5 Li4 132.55(13)
N4 Li5 Li4 81.66(10)
N5 Li5 Li4 31.28(7)
N2 Li5 Li4 81.65(10)
Li3 Li5 Li4 42.25(9)
Li1 Li5 Li4 89.66(11)
Al2 Li5 Li4 48.48(7)
C36 Li5 Li4 133.20(11)
C35 Li5 Li4 110.29(10)
C21 Li5 Li4 56.75(8)
O6 Li5 Li6 159.33(14)
N4 Li5 Li6 31.32(7)
N5 Li5 Li6 81.37(10)
N2 Li5 Li6 81.89(10)
Li3 Li5 Li6 88.99(11)
Li1 Li5 Li6 42.81(9)
Al2 Li5 Li6 48.31(7)
C36 Li5 Li6 129.98(11)
C35 Li5 Li6 102.76(10)
C21 Li5 Li6 108.74(10)
Li4 Li5 Li6 59.46(8)
O3 Li4 N6 112.28(14)
O3 Li4 N5 152.25(16)
N6 Li4 N5 89.89(12)
O3 Li4 N3 82.00(11)
N6 Li4 N3 108.23(13)
N5 Li4 N3 107.54(13)
O3 Li4 Li2 86.97(13)
N6 Li4 Li2 57.05(10)
N5 Li4 Li2 119.98(14)
N3 Li4 Li2 54.05(10)
O3 Li4 Li3 119.45(15)
N6 Li4 Li3 118.97(14)
N5 Li4 Li3 56.33(10)
N3 Li4 Li3 53.60(10)
Li2 Li4 Li3 94.95(14)
O3 Li4 Al2 150.77(14)
N6 Li4 Al2 45.22(7)
N5 Li4 Al2 44.96(7)
N3 Li4 Al2 119.73(12)
Li2 Li4 Al2 91.00(11)
Li3 Li4 Al2 89.78(11)
O3 Li4 C1 57.42(8)
N6 Li4 C1 128.70(13)
N5 Li4 C1 121.42(13)
N3 Li4 C1 28.80(6)
Li2 Li4 C1 71.81(10)
Li3 Li4 C1 65.97(10)
Al2 Li4 C1 148.05(12)
O3 Li4 C6 28.68(6)
N6 Li4 C6 130.79(13)
N5 Li4 C6 138.52(14)
N3 Li4 C6 57.67(8)
Li2 Li4 C6 84.38(11)
Li3 Li4 C6 91.14(12)
Al2 Li4 C6 175.35(12)
C1 Li4 C6 30.05(6)
O3 Li4 Li6 125.44(13)
N6 Li4 Li6 31.43(7)
N5 Li4 Li6 82.18(10)
N3 Li4 Li6 81.58(10)
Li2 Li4 Li6 42.61(9)
Li3 Li4 Li6 89.89(11)
Al2 Li4 Li6 48.63(6)
C1 Li4 Li6 108.08(10)
C6 Li4 Li6 126.81(11)
O3 Li4 Li5 161.52(13)
N6 Li4 Li5 81.23(10)
N5 Li4 Li5 31.36(7)
N3 Li4 Li5 81.71(10)
Li2 Li4 Li5 90.52(11)
Li3 Li4 Li5 42.53(9)
Al2 Li4 Li5 47.50(6)
C1 Li4 Li5 104.45(10)
C6 Li4 Li5 132.83(11)
Li6 Li4 Li5 60.28(8)
O2 Li2 N3 144.43(16)
O2 Li2 N1 119.56(15)
N3 Li2 N1 89.28(12)
O2 Li2 N6 83.28(11)
N3 Li2 N6 109.01(14)
N1 Li2 N6 107.44(13)
O2 Li2 Li4 114.52(14)
N3 Li2 Li4 57.36(10)
N1 Li2 Li4 119.68(15)
N6 Li2 Li4 54.55(10)
O2 Li2 Li6 95.20(13)
N3 Li2 Li6 119.23(15)
N1 Li2 Li6 56.17(10)
N6 Li2 Li6 53.74(10)
Li4 Li2 Li6 95.45(14)
O2 Li2 C29 91.01(12)
N3 Li2 C29 109.89(12)
N1 Li2 C29 30.99(6)
N6 Li2 C29 118.83(13)
Li4 Li2 C29 150.54(14)
Li6 Li2 C29 66.43(10)
O2 Li2 Al1 153.23(14)
N3 Li2 Al1 44.81(7)
N1 Li2 Al1 44.77(6)
N6 Li2 Al1 120.16(12)
Li4 Li2 Al1 91.01(12)
Li6 Li2 Al1 89.96(11)
C29 Li2 Al1 67.07(7)
O2 Li2 C20 27.89(6)
N3 Li2 C20 136.06(13)
N1 Li2 C20 134.03(13)
N6 Li2 C20 57.99(8)
Li4 Li2 C20 88.52(11)
Li6 Li2 C20 88.03(11)
C29 Li2 C20 112.65(11)
Al1 Li2 C20 177.88(12)
O2 Li2 C15 57.21(9)
N3 Li2 C15 122.46(13)
N1 Li2 C15 127.99(13)
N6 Li2 C15 28.43(6)
Li4 Li2 C15 65.72(10)
Li6 Li2 C15 72.00(10)
C29 Li2 C15 124.20(11)
Al1 Li2 C15 148.13(12)
C20 Li2 C15 30.17(6)
O2 Li2 Li3 157.31(14)
N3 Li2 Li3 31.47(8)
N1 Li2 Li3 81.58(10)
N6 Li2 Li3 82.25(10)
Li4 Li2 Li3 42.89(9)
Li6 Li2 Li3 90.22(11)
C29 Li2 Li3 111.29(10)
Al1 Li2 Li3 48.37(7)
C20 Li2 Li3 130.94(11)
C15 Li2 Li3 104.23(10)
O2 Li2 Li1 134.54(13)
N3 Li2 Li1 80.94(10)
N1 Li2 Li1 31.35(7)
N6 Li2 Li1 81.65(10)
Li4 Li2 Li1 90.30(11)
Li6 Li2 Li1 42.64(9)
C29 Li2 Li1 60.50(8)
Al1 Li2 Li1 47.66(6)
C20 Li2 Li1 130.27(11)
C15 Li2 Li1 108.16(10)
Li3 Li2 Li1 59.89(8)
O8 Li7 O9 111.3(2)
O8 Li7 O10' 107.92(18)
O9 Li7 O10' 120.2(2)
O8 Li7 O17 104.71(18)
O9 Li7 O17 106.50(18)
O10' Li7 O17 104.90(19)
O8 Li7 O10 107.89(18)
O9 Li7 O10 106.19(19)
O10' Li7 O10 16.9
O17 Li7 O10 120.2(2)
O14 Li8 O12 97.3(5)
O14 Li8 O11 109.6(6)
O12 Li8 O11 112.4(2)
O14 Li8 O13 107.6(6)
O12 Li8 O13 114.7(2)
O11 Li8 O13 113.8(2)
O14 Li8 O12' 118.7(5)
O12 Li8 O12' 21.50(12)
O11 Li8 O12' 100.8(2)
O13 Li8 O12' 106.5(2)
O14 Li8 O14' 3.4(6)
O12 Li8 O14' 100.0(3)
O11 Li8 O14' 106.5(3)
O13 Li8 O14' 108.0(3)
O12' Li8 O14' 121.3(3)
O14 Li8 C73 28.5(4)
O12 Li8 C73 125.2(4)
O11 Li8 C73 99.6(5)
O13 Li8 C73 88.6(5)
O12' Li8 C73 146.7(4)
O14' Li8 C73 26.3(5)
O4 Li6 N6 135.71(16)
O4 Li6 N4 128.03(15)
N6 Li6 N4 90.04(12)
O4 Li6 N1 83.23(11)
N6 Li6 N1 109.35(13)
N4 Li6 N1 106.56(13)
O4 Li6 Li2 108.82(14)
N6 Li6 Li2 56.65(10)
N4 Li6 Li2 118.66(15)
N1 Li6 Li2 55.26(10)
O4 Li6 Li1 102.38(14)
N6 Li6 Li1 119.48(14)
N4 Li6 Li1 55.33(10)
N1 Li6 Li1 53.57(10)
Li2 Li6 Li1 95.28(13)
O4 Li6 C9 98.06(12)
N6 Li6 C9 111.90(12)
N4 Li6 C9 31.34(6)
N1 Li6 C9 116.52(13)
Li2 Li6 C9 149.62(14)
Li1 Li6 C9 64.56(10)
O4 Li6 Al2 155.70(14)
N6 Li6 Al2 45.39(7)
N4 Li6 Al2 45.04(7)
N1 Li6 Al2 120.58(12)
Li2 Li6 Al2 90.53(11)
Li1 Li6 Al2 89.90(11)
C9 Li6 Al2 68.17(8)
O4 Li6 C29 57.60(8)
N6 Li6 C29 116.60(12)
N4 Li6 C29 131.77(13)
N1 Li6 C29 29.00(6)
Li2 Li6 C29 61.25(10)
Li1 Li6 C29 76.43(10)
C9 Li6 C29 128.20(12)
Al2 Li6 C29 146.61(12)
O4 Li6 C34 28.54(6)
N6 Li6 C34 126.07(13)
N4 Li6 C34 143.15(14)
N1 Li6 C34 58.43(8)
Li2 Li6 C34 82.18(11)
Li1 Li6 C34 95.27(12)
C9 Li6 C34 120.29(12)
Al2 Li6 C34 171.41(12)
C29 Li6 C34 30.29(6)
O4 Li6 Li4 149.75(14)
N6 Li6 Li4 31.63(7)
N4 Li6 Li4 81.73(10)
N1 Li6 Li4 82.52(10)
Li2 Li6 Li4 41.94(9)
Li1 Li6 Li4 90.27(11)
C9 Li6 Li4 112.17(10)
Al2 Li6 Li4 48.82(6)
C29 Li6 Li4 100.19(10)
C34 Li6 Li4 124.11(11)
O4 Li6 Li5 142.91(13)
N6 Li6 Li5 81.37(10)
N4 Li6 Li5 30.40(7)
N1 Li6 Li5 82.03(10)
Li2 Li6 Li5 90.02(11)
Li1 Li6 Li5 42.70(9)
C9 Li6 Li5 59.66(8)
Al2 Li6 Li5 47.52(6)
C29 Li6 Li5 110.74(10)
C34 Li6 Li5 136.49(11)
Li4 Li6 Li5 60.27(8)
O5 Li3 N2 150.14(16)
O5 Li3 N3 112.62(14)
N2 Li3 N3 90.91(12)
O5 Li3 N5 82.36(11)
N2 Li3 N5 108.20(13)
N3 Li3 N5 108.53(14)
O5 Li3 Li4 88.78(13)
N2 Li3 Li4 120.29(15)
N3 Li3 Li4 56.76(10)
N5 Li3 Li4 54.19(10)
O5 Li3 Li5 119.10(15)
N2 Li3 Li5 56.33(10)
N3 Li3 Li5 119.91(15)
N5 Li3 Li5 54.12(10)
Li4 Li3 Li5 95.22(14)
O5 Li3 Al1 149.82(14)
N2 Li3 Al1 45.73(7)
N3 Li3 Al1 45.57(7)
N5 Li3 Al1 121.38(12)
Li4 Li3 Al1 91.32(11)
Li5 Li3 Al1 90.94(11)
O5 Li3 C26 29.40(6)
N2 Li3 C26 135.47(14)
N3 Li3 C26 133.24(14)
N5 Li3 C26 58.61(8)
Li4 Li3 C26 87.78(12)
Li5 Li3 C26 89.93(12)
Al1 Li3 C26 178.80(13)
O5 Li3 C21 57.78(9)
N2 Li3 C21 120.66(13)
N3 Li3 C21 129.93(13)
N5 Li3 C21 29.25(6)
Li4 Li3 C21 73.40(11)
Li5 Li3 C21 65.49(10)
Al1 Li3 C21 149.82(12)
C26 Li3 C21 30.40(6)
O5 Li3 Li2 126.52(13)
N2 Li3 Li2 83.13(10)
N3 Li3 Li2 31.44(7)
N5 Li3 Li2 82.12(10)
Li4 Li3 Li2 42.16(9)
Li5 Li3 Li2 90.76(12)
Al1 Li3 Li2 49.41(7)
C26 Li3 Li2 129.76(11)
C21 Li3 Li2 109.44(10)
O5 Li3 Li1 161.99(14)
N2 Li3 Li1 31.54(7)
N3 Li3 Li1 81.69(10)
N5 Li3 Li1 82.63(10)
Li4 Li3 Li1 90.49(11)
Li5 Li3 Li1 43.07(9)
Al1 Li3 Li1 48.19(6)
C26 Li3 Li1 132.59(11)
C21 Li3 Li1 104.86(10)
Li2 Li3 Li1 60.74(8)
C29 N1 Al1 127.52(11)
C29 N1 Li1 137.96(13)
Al1 N1 Li1 83.38(9)
C29 N1 Li2 96.68(12)
Al1 N1 Li2 83.85(9)
Li1 N1 Li2 116.54(12)
C29 N1 Li6 102.11(12)
Al1 N1 Li6 125.81(10)
Li1 N1 Li6 70.24(12)
Li2 N1 Li6 68.57(11)
C15 N6 Al2 129.51(11)
C15 N6 Li6 125.72(13)
Al2 N6 Li6 84.34(9)
C15 N6 Li4 108.53(13)
Al2 N6 Li4 84.32(9)
Li6 N6 Li4 116.94(12)
C15 N6 Li2 103.74(13)
Al2 N6 Li2 125.88(10)
Li6 N6 Li2 69.62(11)
Li4 N6 Li2 68.40(11)
C21 N5 Al2 131.75(11)
C21 N5 Li4 126.18(13)
Al2 N5 Li4 84.43(10)
C21 N5 Li5 107.04(13)
Al2 N5 Li5 82.72(10)
Li4 N5 Li5 117.36(13)
C21 N5 Li3 101.48(13)
Al2 N5 Li3 125.58(10)
Li4 N5 Li3 69.48(12)
Li5 N5 Li3 69.83(12)
C35 N2 Al1 130.77(11)
C35 N2 Li3 131.52(13)
Al1 N2 Li3 83.71(9)
C35 N2 Li1 101.83(12)
Al1 N2 Li1 83.15(9)
Li3 N2 Li1 117.23(12)
C35 N2 Li5 100.17(12)
Al1 N2 Li5 126.61(10)
Li3 N2 Li5 70.24(12)
Li1 N2 Li5 70.06(11)
C9 N4 Al2 129.33(11)
C9 N4 Li5 136.09(13)
Al2 N4 Li5 83.80(10)
C9 N4 Li6 96.04(12)
Al2 N4 Li6 83.57(9)
Li5 N4 Li6 118.28(13)
C9 N4 Li1 99.13(12)
Al2 N4 Li1 127.20(10)
Li5 N4 Li1 71.02(12)
Li6 N4 Li1 70.14(12)
C1 N3 Al1 130.44(11)
C1 N3 Li2 123.34(13)
Al1 N3 Li2 85.54(10)
C1 N3 Li3 109.91(13)
Al1 N3 Li3 83.83(10)
Li2 N3 Li3 117.09(13)
C1 N3 Li4 102.32(12)
Al1 N3 Li4 126.69(10)
Li2 N3 Li4 68.59(12)
Li3 N3 Li4 69.64(12)
C20 O2 C41 117.69(13)
C20 O2 Li2 111.39(13)
C41 O2 Li2 129.29(13)
C6 O3 C7 117.00(14)
C6 O3 Li4 108.53(12)
C7 O3 Li4 134.33(14)
C34 O4 C47 117.57(13)
C34 O4 Li6 109.83(12)
C47 O4 Li6 131.21(13)
C26 O5 C48 116.92(13)
C26 O5 Li3 107.26(13)
C48 O5 Li3 134.99(14)
C36 O6 C49 117.84(13)
C36 O6 Li5 106.66(12)
C49 O6 Li5 135.17(13)
C10 O7 C14 117.97(13)
C10 O7 Li1 104.35(12)
C14 O7 Li1 134.98(13)
C56 O8 C59 109.26(14)
C56 O8 Li7 131.49(16)
C59 O8 Li7 116.36(16)
C52 O9 C55 108.32(16)
C52 O9 Li7 124.21(17)
C55 O9 Li7 127.37(17)
C74 O13 C77 109.30(15)
C74 O13 Li8 132.68(16)
C77 O13 Li8 116.14(17)
C82 O15 C85 109.26(18)
C86 O16 C88 108.3(2)
C44 O18 C42 108.47(18)
C70 O14 C73 111.2(8)
C70 O14 Li8 129.9(8)
C73 O14 Li8 117.2(9)
O14 C70 C71 104.6(7)
C72 C71 C70 106.4(7)
C73 C72 C71 108.3(9)
O14 C73 C72 107.7(9)
O14 C73 Li8 34.2(5)
C72 C73 Li8 141.7(9)
C73' O14' C70' 108.1(5)
C73' O14' Li8 118.6(5)
C70' O14' Li8 129.1(5)
O14' C70' C71' 107.7(5)
C72' C71' C70' 105.0(5)
C71' C72' C73' 106.2(6)
O14' C73' C72' 106.7(7)
C78 O12 C81 109.5(5)
C78 O12 Li8 121.0(5)
C81 O12 Li8 120.0(3)
O12 C78 C79 106.2(8)
C78 C79 C80 101.7(7)
C81 C80 C79 103.1(7)
O12 C81 C80 105.1(4)
C78' O12' C81' 108.2(5)
C78' O12' Li8 126.3(6)
C81' O12' Li8 121.0(3)
O12' C78' C79' 106.0(8)
C78' C79' C80' 100.8(7)
C81' C80' C79' 99.5(6)
O12' C81' C80' 105.1(3)
C96 O10 C93 109.7
C96 O10 Li7 123.34(11)
C93 O10 Li7 127.00(11)
O10 C93 C94 107.4
C93 C94 C95 101.7
C96 C95 C94 102.9
O10 C96 C95 104.5
C96' O10' C93' 107.5
C96' O10' Li7 134.32(12)
C93' O10' Li7 115.07(13)
O10' C93' C94' 106.3
C95' C94' C93' 103.7
C94' C95' C96' 104.1
O10' C96' C95' 107.1

loop_
_geom_bond_atom_site_label_1
_geom_bond_atom_site_label_2
_geom_bond_distance
Al1 N3 1.8819(14)
Al1 N1 1.8855(14)
Al1 N2 1.8874(14)
Al1 C51 2.0103(17)
Al1 Li1 2.619(3)
Al1 Li3 2.620(3)
Al1 Li2 2.662(3)
Al2 N5 1.8781(14)
Al2 N4 1.8783(14)
Al2 N6 1.8870(14)
Al2 C27 2.0039(17)
Al2 Li5 2.605(3)
Al2 Li6 2.638(3)
Al2 Li4 2.645(3)
C1 N3 1.354(2)
C1 C2 1.417(2)
C1 C6 1.428(2)
C1 Li4 2.745(3)
C2 C3 1.388(2)
C3 C4 1.373(3)
C4 C5 1.389(3)
C5 C6 1.373(2)
C6 O3 1.399(2)
C6 Li4 2.764(3)
C7 O3 1.425(2)
C8 C13 1.384(2)
C8 C9 1.410(2)
C9 N4 1.358(2)
C9 C10 1.428(2)
C9 Li6 2.596(3)
C9 Li1 2.671(3)
C10 C11 1.371(2)
C10 O7 1.3959(19)
C10 Li1 2.688(3)
C11 C12 1.392(3)
C12 C13 1.376(3)
C14 O7 1.428(2)
C15 N6 1.356(2)
C15 C16 1.410(2)
C15 C20 1.440(2)
C15 Li2 2.768(3)
C16 C17 1.393(2)
C17 C18 1.374(3)
C18 C19 1.391(3)
C19 C20 1.376(2)
C20 O2 1.3892(19)
C20 Li2 2.766(3)
C21 N5 1.359(2)
C21 C22 1.420(2)
C21 C26 1.429(2)
C21 Li3 2.726(3)
C21 Li5 2.780(3)
C22 C23 1.385(2)
C23 C24 1.374(3)
C24 C25 1.389(3)
C25 C26 1.374(2)
C26 O5 1.399(2)
C26 Li3 2.722(3)
C27 C28 1.536(2)
C29 N1 1.361(2)
C29 C30 1.419(2)
C29 C34 1.435(2)
C29 Li2 2.625(3)
C29 Li6 2.744(3)
C30 C31 1.390(2)
C31 C32 1.377(3)
C32 C33 1.395(3)
C33 C34 1.374(2)
C34 O4 1.396(2)
C34 Li6 2.748(3)
C35 N2 1.357(2)
C35 C40 1.410(2)
C35 C36 1.438(2)
C35 Li1 2.684(3)
C35 Li5 2.702(3)
C36 C37 1.377(2)
C36 O6 1.3939(19)
C36 Li5 2.695(3)
C37 C38 1.392(2)
C38 C39 1.382(3)
C39 C40 1.386(2)
C41 O2 1.423(2)
C42 O18 1.422(3)
C42 C46 1.492(3)
C43 C44 1.498(4)
C43 C46 1.510(3)
C44 O18 1.409(3)
C47 O4 1.420(2)
C48 O5 1.420(2)
C49 O6 1.431(2)
C50 C51 1.516(2)
C52 O9 1.436(2)
C52 C53 1.507(3)
C53 C54 1.500(3)
C54 C55 1.500(3)
C55 O9 1.439(2)
C56 O8 1.448(2)
C56 C57 1.508(3)
C57 C58 1.523(3)
C58 C59 1.505(3)
C59 O8 1.448(2)
C74 O13 1.437(2)
C74 C75 1.508(3)
C75 C76 1.521(3)
C76 C77 1.486(3)
C77 O13 1.446(2)
C82 O15 1.400(3)
C82 C83 1.487(3)
C83 C84 1.502(3)
C84 C85 1.488(3)
C85 O15 1.415(3)
C86 O16 1.404(3)
C86 C87 1.496(4)
C87 C99 1.490(3)
C88 O16 1.431(3)
C88 C99 1.495(3)
O11 C66 1.4391
O11 C69 1.441(2)
O11 Li8 1.882(4)
C66 C67 1.491(3)
C67 C68 1.478(3)
C67 C68' 1.497(9)
C68 C69 1.5578
C69 C68' 1.400(9)
O17 C89 1.439(3)
O17 C92 1.449(3)
O17 Li7 1.935(4)
C89 C90 1.494(4)
C89 C90' 1.514(11)
C90 C91 1.467(4)
C91 C92 1.481(4)
C91 C90' 1.505(11)
Li1 O7 1.977(3)
Li1 N1 2.048(3)
Li1 N2 2.054(3)
Li1 N4 2.095(3)
Li1 Li5 2.390(4)
Li1 Li6 2.395(4)
Li1 Li3 3.492(4)
Li1 Li2 3.521(4)
Li5 O6 1.942(3)
Li5 N4 2.019(3)
Li5 N5 2.059(3)
Li5 N2 2.109(3)
Li5 Li3 2.385(4)
Li5 Li4 3.514(4)
Li5 Li6 3.514(4)
Li4 O3 1.980(3)
Li4 N6 2.050(3)
Li4 N5 2.054(3)
Li4 N3 2.117(3)
Li4 Li2 2.340(4)
Li4 Li3 2.372(4)
Li4 Li6 3.485(4)
Li2 O2 1.938(3)
Li2 N3 2.035(3)
Li2 N1 2.092(3)
Li2 N6 2.112(3)
Li2 Li6 2.370(4)
Li2 Li3 3.473(4)
Li7 O8 1.909(4)
Li7 O9 1.909(4)
Li7 O10' 1.918(4)
Li7 O10 1.959(4)
Li8 O14 1.682(12)
Li8 O12 1.881(5)
Li8 O13 1.893(4)
Li8 O12' 2.004(5)
Li8 O14' 2.079(10)
Li8 C73 2.659(15)
Li6 O4 1.941(3)
Li6 N6 2.039(3)
Li6 N4 2.074(3)
Li6 N1 2.115(3)
Li3 O5 1.957(3)
Li3 N2 2.036(3)
Li3 N3 2.037(3)
Li3 N5 2.108(3)
O14 C70 1.419(10)
O14 C73 1.428(11)
C70 C71 1.515(9)
C71 C72 1.461(11)
C72 C73 1.430(12)
O14' C73' 1.408(7)
O14' C70' 1.433(7)
C70' C71' 1.499(7)
C71' C72' 1.453(9)
C72' C73' 1.476(10)
O12 C78 1.436(9)
O12 C81 1.439(6)
C78 C79 1.500(10)
C79 C80 1.514(10)
C80 C81 1.481(7)
O12' C78' 1.444(9)
O12' C81' 1.448(4)
C78' C79' 1.504(10)
C79' C80' 1.531(8)
C80' C81' 1.518(4)
O10 C96 1.4106
O10 C93 1.4264
C93 C94 1.4943
C94 C95 1.5141
C95 C96 1.4887
O10' C96' 1.4346
O10' C93' 1.4640
C93' C94' 1.5204
C94' C95' 1.4524
C95' C96' 1.5087
